data_7030310
loop_
_publ_author_name
'Jur\<c\'ik, V\'aclav'
'Schmid, Thibault E.'
'Dumont, Quentin'
'Slawin, Alexandra M. Z.'
'Cazin, Catherine S. J.'

_publ_section_title
;
 [Pd(NHC)(PR3)] (NHC = N-heterocyclic carbene) catalysed alcohol oxidation
 using molecular oxygen.
;
_journal_issue 40
_journal_name_full 'Dalton transactions (Cambridge, England : 2003)'
_journal_page_first 12619
_journal_page_last 12623
_journal_paper_doi 10.1039/c2dt30133d
_journal_volume 41
_journal_year 2012
_chemical_formula_moiety 'C45 H71 N2 O2 P Pd, C H2 Cl2, C6 H6, 0.5(C5 H12)'
_chemical_formula_sum 'C54.5 H85 Cl2 N2 O2 P Pd'
_chemical_formula_weight 1008.52
_chemical_name_systematic
;
?
;
_space_group_IT_number 14
_symmetry_cell_setting monoclinic
_symmetry_space_group_name_Hall '-P 2ybc'
_symmetry_space_group_name_H-M 'P 1 21/c 1'
_atom_sites_solution_hydrogens geom
_atom_sites_solution_primary direct
_atom_sites_solution_secondary difmap
_audit_creation_method SHELXL-97
_cell_angle_alpha 90.00
_cell_angle_beta 111.148(4)
_cell_angle_gamma 90.00
_cell_formula_units_Z 4
_cell_length_a 13.578(7)
_cell_length_b 26.279(12)
_cell_length_c 16.698(9)
_cell_measurement_reflns_used 10511
_cell_measurement_temperature 125(2)
_cell_measurement_theta_max 27.5
_cell_measurement_theta_min 1.8
_cell_volume 5557(5)
_computing_cell_refinement 'CrystalClear (Rigaku Corp., 2004)'
_computing_data_collection 'CrystalClear (Rigaku Corp., 2004)'
_computing_data_reduction 'CrystalClear (Rigaku Corp., 2004)'
_computing_molecular_graphics 'Bruker SHELXTL'
_computing_publication_material 'Bruker SHELXTL'
_computing_structure_refinement 'SHELXL-97 (Sheldrick, 1997)'
_computing_structure_solution 'SHELXS-97 (Sheldrick, 1990)'
_diffrn_ambient_temperature 125(2)
_diffrn_measured_fraction_theta_full 0.999
_diffrn_measured_fraction_theta_max 0.995
_diffrn_measurement_device_type ccd
_diffrn_measurement_method '\w scans'
_diffrn_radiation_monochromator graphite
_diffrn_radiation_source 'fine-focus sealed tube'
_diffrn_radiation_type MoK\a
_diffrn_radiation_wavelength 0.71073
_diffrn_reflns_av_R_equivalents 0.0758
_diffrn_reflns_av_sigmaI/netI 0.0612
_diffrn_reflns_limit_h_max 16
_diffrn_reflns_limit_h_min -16
_diffrn_reflns_limit_k_max 31
_diffrn_reflns_limit_k_min -31
_diffrn_reflns_limit_l_max 20
_diffrn_reflns_limit_l_min -20
_diffrn_reflns_number 48593
_diffrn_reflns_theta_full 25.00
_diffrn_reflns_theta_max 25.40
_diffrn_reflns_theta_min 1.79
_exptl_absorpt_coefficient_mu 0.497
_exptl_absorpt_correction_T_max 1.000
_exptl_absorpt_correction_T_min 0.866
_exptl_absorpt_correction_type multi-scan
_exptl_absorpt_process_details 'Jacobson, R. (1998) Private communication'
_exptl_crystal_colour Colorless
_exptl_crystal_density_diffrn 1.206
_exptl_crystal_density_method 'not measured'
_exptl_crystal_description Prism
_exptl_crystal_F_000 2148
_exptl_crystal_size_max 0.206
_exptl_crystal_size_mid 0.197
_exptl_crystal_size_min 0.151
_refine_diff_density_max 2.002
_refine_diff_density_min -0.928
_refine_diff_density_rms 0.128
_refine_ls_extinction_method none
_refine_ls_goodness_of_fit_ref 1.124
_refine_ls_hydrogen_treatment constr
_refine_ls_matrix_type full
_refine_ls_number_parameters 575
_refine_ls_number_reflns 10183
_refine_ls_number_restraints 70
_refine_ls_restrained_S_all 1.121
_refine_ls_R_factor_all 0.0901
_refine_ls_R_factor_gt 0.0700
_refine_ls_shift/su_max 0.174
_refine_ls_shift/su_mean 0.002
_refine_ls_structure_factor_coef Fsqd
_refine_ls_weighting_details 'calc w=1/[\s^2^(Fo^2^)+(0.0737P)^2^+22.8400P] where P=(Fo^2^+2Fc^2^)/3'
_refine_ls_weighting_scheme calc
_refine_ls_wR_factor_gt 0.1759
_refine_ls_wR_factor_ref 0.1906
_reflns_number_gt 8149
_reflns_number_total 10183
_reflns_threshold_expression >2sigma(I)
_cod_data_source_file c2dt30133d.txt
_cod_data_source_block 2c
_cod_depositor_comments
;
The following automatic conversions were performed:

'_symmetry_cell_setting' value 'Monoclinic' changed to 'monoclinic'
according to
/usr/data/users/saulius/automatic-downloads/retrospective/RSC/lib/dictionaries/cif_core.dic
dictionary named 'cif_core.dic' version 2.4.2 from 2011-04-26.

Automatic conversion script
Id: cif_fix_values 2281 2013-09-26 08:29:07Z andrius 
;
_cod_original_sg_symbol_H-M P2(1)/c
_cod_original_formula_sum 'C54.50 H85 Cl2 N2 O2 P Pd'
_cod_database_code 7030310

loop_
_symmetry_equiv_pos_as_xyz
'x, y, z'
'-x, y+1/2, -z+1/2'
'-x, -y, -z'
'x, -y-1/2, z-1/2'

loop_
_atom_site_label
_atom_site_type_symbol
_atom_site_fract_x
_atom_site_fract_y
_atom_site_fract_z
_atom_site_U_iso_or_equiv
_atom_site_adp_type
_atom_site_occupancy
_atom_site_symmetry_multiplicity
_atom_site_calc_flag
_atom_site_refinement_flags
Pd1 Pd 0.65545(3) 0.194417(14) 0.99397(2) 0.01994(11) Uani 1 1 d .
O1 O 0.6129(3) 0.19078(13) 1.0970(2) 0.0285(8) Uani 1 1 d .
O2 O 0.5707(3) 0.23618(14) 1.0473(2) 0.0302(8) Uani 1 1 d .
C1 C 0.6536(4) 0.23099(18) 0.8868(3) 0.0195(10) Uani 1 1 d .
N2 N 0.5641(3) 0.23941(16) 0.8183(3) 0.0231(9) Uani 1 1 d .
C3 C 0.5829(4) 0.2664(2) 0.7472(3) 0.0300(12) Uani 1 1 d .
H3A H 0.5320 0.2945 0.7245 0.036 Uiso 1 1 calc R
H3B H 0.5787 0.2428 0.6998 0.036 Uiso 1 1 calc R
C4 C 0.6944(4) 0.2863(2) 0.7915(3) 0.0280(12) Uani 1 1 d .
H4A H 0.7377 0.2812 0.7555 0.034 Uiso 1 1 calc R
H4B H 0.6942 0.3229 0.8055 0.034 Uiso 1 1 calc R
N5 N 0.7337(3) 0.25485(16) 0.8705(3) 0.0240(9) Uani 1 1 d .
C6 C 0.4558(4) 0.2340(2) 0.8134(3) 0.0250(10) Uani 1 1 d U
C7 C 0.4001(4) 0.1893(2) 0.7790(3) 0.0273(12) Uani 1 1 d .
C8 C 0.2933(4) 0.1875(2) 0.7682(4) 0.0334(13) Uani 1 1 d .
H8A H 0.2538 0.1576 0.7458 0.040 Uiso 1 1 calc R
C9 C 0.2442(4) 0.2288(2) 0.7895(4) 0.0375(14) Uani 1 1 d .
H9A H 0.1713 0.2269 0.7813 0.045 Uiso 1 1 calc R
C10 C 0.2997(4) 0.2723(2) 0.8222(4) 0.0348(13) Uani 1 1 d .
H10A H 0.2647 0.3002 0.8365 0.042 Uiso 1 1 calc R
C11 C 0.4067(4) 0.2762(2) 0.8349(3) 0.0277(12) Uani 1 1 d .
C12 C 0.4494(4) 0.1452(2) 0.7487(3) 0.0307(12) Uani 1 1 d .
H12A H 0.5279 0.1485 0.7758 0.037 Uiso 1 1 calc R
C13 C 0.4181(5) 0.0937(2) 0.7750(4) 0.0419(15) Uani 1 1 d .
H13A H 0.4384 0.0925 0.8376 0.063 Uiso 1 1 calc R
H13B H 0.4543 0.0664 0.7565 0.063 Uiso 1 1 calc R
H13C H 0.3416 0.0891 0.7478 0.063 Uiso 1 1 calc R
C14 C 0.4191(5) 0.1482(3) 0.6513(4) 0.0464(16) Uani 1 1 d .
H14A H 0.4405 0.1813 0.6360 0.070 Uiso 1 1 calc R
H14B H 0.3425 0.1442 0.6233 0.070 Uiso 1 1 calc R
H14C H 0.4550 0.1210 0.6323 0.070 Uiso 1 1 calc R
C15 C 0.4637(5) 0.3259(2) 0.8670(3) 0.0333(13) Uani 1 1 d .
H15A H 0.5392 0.3217 0.8730 0.040 Uiso 1 1 calc R
C16 C 0.4157(5) 0.3698(2) 0.8030(4) 0.0403(15) Uani 1 1 d .
H16A H 0.4182 0.3610 0.7467 0.060 Uiso 1 1 calc R
H16B H 0.4563 0.4010 0.8241 0.060 Uiso 1 1 calc R
H16C H 0.3421 0.3753 0.7976 0.060 Uiso 1 1 calc R
C17 C 0.4606(5) 0.3395(2) 0.9565(4) 0.0410(15) Uani 1 1 d .
H17A H 0.4916 0.3116 0.9967 0.061 Uiso 1 1 calc R
H17B H 0.3872 0.3447 0.9517 0.061 Uiso 1 1 calc R
H17C H 0.5010 0.3707 0.9776 0.061 Uiso 1 1 calc R
C18 C 0.8357(4) 0.2667(2) 0.9334(3) 0.0242(11) Uani 1 1 d .
C19 C 0.8445(4) 0.29796(19) 1.0054(3) 0.0266(11) Uani 1 1 d .
C20 C 0.9460(4) 0.3105(2) 1.0614(4) 0.0326(13) Uani 1 1 d .
H20A H 0.9535 0.3305 1.1107 0.039 Uiso 1 1 calc R
C21 C 1.0357(5) 0.2948(2) 1.0476(4) 0.0364(14) Uani 1 1 d .
H21A H 1.1037 0.3032 1.0877 0.044 Uiso 1 1 calc R
C22 C 1.0258(4) 0.2668(2) 0.9750(4) 0.0349(13) Uani 1 1 d .
H22A H 1.0875 0.2574 0.9644 0.042 Uiso 1 1 calc R
C23 C 0.9269(4) 0.2520(2) 0.9169(3) 0.0270(11) Uani 1 1 d .
C24 C 0.7513(4) 0.3215(2) 1.0203(4) 0.0303(12) Uani 1 1 d .
H24A H 0.6860 0.3039 0.9820 0.036 Uiso 1 1 calc R
C25 C 0.7429(5) 0.3783(2) 0.9944(5) 0.0464(16) Uani 1 1 d .
H25A H 0.7400 0.3813 0.9351 0.070 Uiso 1 1 calc R
H25B H 0.8047 0.3967 1.0328 0.070 Uiso 1 1 calc R
H25C H 0.6786 0.3928 0.9989 0.070 Uiso 1 1 calc R
C26 C 0.7563(5) 0.3158(2) 1.1128(4) 0.0380(14) Uani 1 1 d .
H26A H 0.7614 0.2796 1.1282 0.057 Uiso 1 1 calc R
H26B H 0.6923 0.3302 1.1180 0.057 Uiso 1 1 calc R
H26C H 0.8184 0.3338 1.1515 0.057 Uiso 1 1 calc R
C27 C 0.9223(4) 0.2246(2) 0.8355(3) 0.0295(12) Uani 1 1 d .
H27A H 0.8483 0.2127 0.8048 0.035 Uiso 1 1 calc R
C28 C 0.9508(5) 0.2631(2) 0.7771(4) 0.0351(13) Uani 1 1 d .
H28A H 0.9035 0.2925 0.7665 0.053 Uiso 1 1 calc R
H28B H 0.9429 0.2467 0.7224 0.053 Uiso 1 1 calc R
H28C H 1.0240 0.2743 0.8055 0.053 Uiso 1 1 calc R
C29 C 0.9963(4) 0.1785(2) 0.8514(4) 0.0356(13) Uani 1 1 d .
H29A H 0.9784 0.1540 0.8882 0.053 Uiso 1 1 calc R
H29B H 1.0695 0.1897 0.8797 0.053 Uiso 1 1 calc R
H29C H 0.9881 0.1624 0.7964 0.053 Uiso 1 1 calc R
P1 P 0.74673(10) 0.11948(5) 0.99903(8) 0.0215(3) Uani 1 1 d .
C30 C 0.7202(4) 0.07699(19) 1.0779(3) 0.0254(11) Uani 1 1 d .
H30A H 0.7529 0.0431 1.0762 0.030 Uiso 1 1 calc R
C31 C 0.7663(4) 0.0972(2) 1.1709(3) 0.0288(12) Uani 1 1 d .
H31A H 0.8443 0.0984 1.1897 0.035 Uiso 1 1 calc R
H31B H 0.7407 0.1323 1.1725 0.035 Uiso 1 1 calc R
C32 C 0.7351(5) 0.0638(2) 1.2332(4) 0.0385(14) Uani 1 1 d .
H32A H 0.7682 0.0299 1.2371 0.046 Uiso 1 1 calc R
H32B H 0.7620 0.0794 1.2910 0.046 Uiso 1 1 calc R
C33 C 0.6153(5) 0.0576(3) 1.2042(4) 0.0456(16) Uani 1 1 d .
H33A H 0.5979 0.0347 1.2443 0.055 Uiso 1 1 calc R
H33B H 0.5821 0.0911 1.2049 0.055 Uiso 1 1 calc R
C34 C 0.5721(5) 0.0355(2) 1.1141(4) 0.0422(15) Uani 1 1 d .
H34A H 0.4944 0.0322 1.0954 0.051 Uiso 1 1 calc R
H34B H 0.6020 0.0011 1.1144 0.051 Uiso 1 1 calc R
C35 C 0.5999(4) 0.0695(2) 1.0510(4) 0.0299(12) Uani 1 1 d .
H35A H 0.5656 0.1031 1.0478 0.036 Uiso 1 1 calc R
H35B H 0.5720 0.0539 0.9931 0.036 Uiso 1 1 calc R
C36 C 0.8927(4) 0.1236(2) 1.0321(3) 0.0274(12) Uani 1 1 d .
H36A H 0.9063 0.1350 0.9799 0.033 Uiso 1 1 calc R
C37 C 0.9422(4) 0.1644(2) 1.1008(3) 0.0299(12) Uani 1 1 d .
H37A H 0.9084 0.1977 1.0800 0.036 Uiso 1 1 calc R
H37B H 0.9292 0.1556 1.1538 0.036 Uiso 1 1 calc R
C38 C 1.0610(4) 0.1687(2) 1.1212(4) 0.0366(14) Uani 1 1 d .
H38A H 1.0736 0.1809 1.0696 0.044 Uiso 1 1 calc R
H38B H 1.0912 0.1941 1.1674 0.044 Uiso 1 1 calc R
C39 C 1.1166(5) 0.1181(3) 1.1493(4) 0.0455(16) Uani 1 1 d .
H39A H 1.1929 0.1220 1.1605 0.055 Uiso 1 1 calc R
H39B H 1.1084 0.1068 1.2031 0.055 Uiso 1 1 calc R
C40 C 1.0698(5) 0.0785(3) 1.0797(4) 0.0450(16) Uani 1 1 d .
H40A H 1.1047 0.0453 1.0993 0.054 Uiso 1 1 calc R
H40B H 1.0831 0.0886 1.0274 0.054 Uiso 1 1 calc R
C41 C 0.9515(4) 0.0730(2) 1.0584(4) 0.0366(14) Uani 1 1 d .
H41A H 0.9390 0.0594 1.1091 0.044 Uiso 1 1 calc R
H41B H 0.9228 0.0482 1.0110 0.044 Uiso 1 1 calc R
C42 C 0.7011(4) 0.0805(2) 0.8977(3) 0.0257(11) Uani 1 1 d .
H42A H 0.6234 0.0866 0.8708 0.031 Uiso 1 1 calc R
C43 C 0.7140(4) 0.02208(19) 0.9069(3) 0.0287(12) Uani 1 1 d .
H43A H 0.7900 0.0135 0.9323 0.034 Uiso 1 1 calc R
H43B H 0.6796 0.0096 0.9463 0.034 Uiso 1 1 calc R
C44 C 0.6650(5) -0.0045(2) 0.8201(4) 0.0338(13) Uani 1 1 d .
H44A H 0.6769 -0.0416 0.8278 0.041 Uiso 1 1 calc R
H44B H 0.5879 0.0016 0.7971 0.041 Uiso 1 1 calc R
C45 C 0.7127(6) 0.0150(2) 0.7564(4) 0.0429(15) Uani 1 1 d .
H45A H 0.6779 -0.0019 0.7002 0.051 Uiso 1 1 calc R
H45B H 0.7888 0.0064 0.7771 0.051 Uiso 1 1 calc R
C46 C 0.6987(5) 0.0733(2) 0.7453(4) 0.0380(14) Uani 1 1 d .
H46A H 0.7327 0.0855 0.7054 0.046 Uiso 1 1 calc R
H46B H 0.6225 0.0816 0.7200 0.046 Uiso 1 1 calc R
C47 C 0.7481(5) 0.1006(2) 0.8322(3) 0.0312(12) Uani 1 1 d .
H47A H 0.7349 0.1376 0.8241 0.037 Uiso 1 1 calc R
H47B H 0.8255 0.0951 0.8548 0.037 Uiso 1 1 calc R
C48 C 0.3645(5) 0.3234(3) 0.5114(4) 0.0489(17) Uani 1 1 d .
H48A H 0.4421 0.3246 0.5410 0.059 Uiso 1 1 calc R
H48B H 0.3492 0.3083 0.4539 0.059 Uiso 1 1 calc R
Cl1 Cl 0.30813(14) 0.28461(9) 0.57124(14) 0.0696(6) Uani 1 1 d .
Cl2 Cl 0.31365(19) 0.38518(9) 0.50022(19) 0.0863(7) Uani 1 1 d .
C49 C 0.1042(8) 0.4287(3) 0.1992(6) 0.110(2) Uani 1 1 d GU
H49A H 0.1415 0.4156 0.1653 0.132 Uiso 1 1 calc R
C50 C 0.1492(7) 0.4267(4) 0.2883(7) 0.172(2) Uani 1 1 d GU
H50A H 0.2173 0.4121 0.3153 0.206 Uiso 1 1 calc R
C51 C 0.0946(10) 0.4459(4) 0.3379(6) 0.153(2) Uani 1 1 d GU
H51A H 0.1254 0.4445 0.3987 0.184 Uiso 1 1 calc R
C52 C -0.0049(10) 0.4672(4) 0.2984(9) 0.169(2) Uani 1 1 d GU
H52A H -0.0422 0.4803 0.3323 0.203 Uiso 1 1 calc R
C53 C -0.0499(7) 0.4692(4) 0.2093(9) 0.267(3) Uani 1 1 d GU
H53A H -0.1180 0.4838 0.1824 0.320 Uiso 1 1 calc R
C54 C 0.0046(8) 0.4500(4) 0.1598(6) 0.177(2) Uani 1 1 d GU
H54A H -0.0262 0.4514 0.0989 0.212 Uiso 1 1 calc R
C55 C 0.4088(12) 0.4961(7) 0.0617(11) 0.067(2) Uani 0.50 1 d PDU
H55A H 0.4339 0.5181 0.1125 0.101 Uiso 0.50 1 calc PR
H55B H 0.4140 0.5143 0.0122 0.101 Uiso 0.50 1 calc PR
H55C H 0.4521 0.4652 0.0722 0.101 Uiso 0.50 1 calc PR
C56 C 0.2929(14) 0.4814(5) 0.0432(10) 0.099(8) Uani 0.50 1 d PD
H56A H 0.2552 0.5143 0.0376 0.119 Uiso 0.50 1 calc PR
H56B H 0.2928 0.4660 0.0973 0.119 Uiso 0.50 1 calc PR
C57 C 0.2152(16) 0.4463(10) -0.0313(15) 0.123(3) Uani 0.50 1 d PDU
H57A H 0.2106 0.4624 -0.0862 0.148 Uiso 0.50 1 calc PR
H57B H 0.2528 0.4136 -0.0282 0.148 Uiso 0.50 1 calc PR
C58 C 0.0993(18) 0.4320(10) -0.0415(17) 0.134(3) Uani 0.50 1 d PDU
H58A H 0.0967 0.4173 0.0123 0.161 Uiso 0.50 1 calc PR
H58B H 0.0525 0.4621 -0.0574 0.161 Uiso 0.50 1 calc PR
C59 C 0.069(2) 0.3940(10) -0.1110(16) 0.126(3) Uani 0.50 1 d PDU
H59A H -0.0036 0.3826 -0.1221 0.189 Uiso 0.50 1 calc PR
H59B H 0.1169 0.3649 -0.0941 0.189 Uiso 0.50 1 calc PR
H59C H 0.0729 0.4094 -0.1633 0.189 Uiso 0.50 1 calc PR

loop_
_atom_site_aniso_label
_atom_site_aniso_U_11
_atom_site_aniso_U_22
_atom_site_aniso_U_33
_atom_site_aniso_U_23
_atom_site_aniso_U_13
_atom_site_aniso_U_12
Pd1 0.0213(2) 0.0217(2) 0.01780(19) 0.00084(15) 0.00818(14) 0.00196(15)
O1 0.037(2) 0.0279(19) 0.0238(18) 0.0055(15) 0.0144(16) 0.0079(16)
O2 0.038(2) 0.0263(19) 0.032(2) 0.0041(16) 0.0198(17) 0.0082(16)
C1 0.021(2) 0.019(2) 0.019(2) -0.0005(19) 0.0080(19) 0.0033(19)
N2 0.023(2) 0.029(2) 0.019(2) 0.0069(17) 0.0109(17) 0.0046(18)
C3 0.029(3) 0.042(3) 0.020(3) 0.010(2) 0.010(2) 0.000(2)
C4 0.029(3) 0.035(3) 0.022(3) 0.010(2) 0.011(2) 0.001(2)
N5 0.023(2) 0.032(2) 0.017(2) 0.0040(18) 0.0062(17) 0.0019(18)
C6 0.0249(12) 0.0265(13) 0.0243(13) 0.0013(9) 0.0098(9) 0.0001(9)
C7 0.027(3) 0.034(3) 0.021(3) 0.009(2) 0.009(2) 0.004(2)
C8 0.025(3) 0.040(3) 0.031(3) 0.005(2) 0.006(2) -0.003(2)
C9 0.020(3) 0.049(4) 0.045(3) 0.006(3) 0.014(2) 0.003(3)
C10 0.029(3) 0.046(3) 0.033(3) 0.005(3) 0.016(2) 0.010(3)
C11 0.025(3) 0.037(3) 0.021(3) 0.004(2) 0.007(2) 0.006(2)
C12 0.028(3) 0.034(3) 0.028(3) -0.001(2) 0.007(2) 0.005(2)
C13 0.036(3) 0.037(3) 0.046(4) 0.002(3) 0.006(3) -0.002(3)
C14 0.054(4) 0.049(4) 0.035(3) -0.001(3) 0.014(3) 0.008(3)
C15 0.034(3) 0.039(3) 0.028(3) -0.001(2) 0.012(2) 0.005(3)
C16 0.044(3) 0.039(3) 0.037(3) 0.006(3) 0.014(3) 0.006(3)
C17 0.049(4) 0.044(3) 0.031(3) 0.003(3) 0.015(3) 0.016(3)
C18 0.023(3) 0.027(3) 0.022(3) 0.004(2) 0.008(2) -0.002(2)
C19 0.031(3) 0.025(3) 0.023(3) 0.001(2) 0.008(2) 0.001(2)
C20 0.032(3) 0.036(3) 0.026(3) -0.004(2) 0.006(2) -0.008(2)
C21 0.028(3) 0.044(3) 0.032(3) 0.002(3) 0.004(2) -0.008(3)
C22 0.029(3) 0.041(3) 0.035(3) 0.003(3) 0.012(2) -0.001(2)
C23 0.029(3) 0.031(3) 0.023(3) 0.003(2) 0.011(2) 0.000(2)
C24 0.035(3) 0.025(3) 0.030(3) -0.001(2) 0.010(2) 0.003(2)
C25 0.050(4) 0.031(3) 0.059(4) 0.000(3) 0.021(3) 0.006(3)
C26 0.034(3) 0.047(4) 0.033(3) -0.010(3) 0.012(3) 0.000(3)
C27 0.026(3) 0.038(3) 0.028(3) 0.001(2) 0.015(2) 0.001(2)
C28 0.032(3) 0.043(3) 0.036(3) 0.007(3) 0.020(2) 0.002(3)
C29 0.030(3) 0.042(3) 0.039(3) 0.003(3) 0.018(3) 0.003(3)
P1 0.0233(6) 0.0211(6) 0.0208(6) 0.0001(5) 0.0090(5) 0.0016(5)
C30 0.031(3) 0.022(3) 0.028(3) 0.002(2) 0.016(2) 0.003(2)
C31 0.035(3) 0.028(3) 0.024(3) 0.001(2) 0.011(2) -0.005(2)
C32 0.056(4) 0.035(3) 0.026(3) 0.005(2) 0.016(3) 0.000(3)
C33 0.060(4) 0.050(4) 0.036(3) 0.002(3) 0.029(3) -0.015(3)
C34 0.050(4) 0.040(3) 0.043(4) 0.000(3) 0.025(3) -0.016(3)
C35 0.032(3) 0.028(3) 0.033(3) 0.001(2) 0.016(2) -0.002(2)
C36 0.022(3) 0.034(3) 0.027(3) 0.001(2) 0.009(2) 0.002(2)
C37 0.030(3) 0.030(3) 0.027(3) 0.002(2) 0.007(2) 0.004(2)
C38 0.028(3) 0.037(3) 0.040(3) -0.003(3) 0.007(2) -0.001(3)
C39 0.024(3) 0.057(4) 0.046(4) 0.003(3) 0.001(3) 0.005(3)
C40 0.033(3) 0.050(4) 0.049(4) -0.005(3) 0.010(3) 0.011(3)
C41 0.029(3) 0.032(3) 0.044(3) -0.004(3) 0.008(3) 0.009(2)
C42 0.028(3) 0.026(3) 0.023(3) -0.001(2) 0.009(2) -0.002(2)
C43 0.039(3) 0.021(3) 0.026(3) 0.000(2) 0.012(2) 0.001(2)
C44 0.045(3) 0.020(3) 0.037(3) -0.006(2) 0.016(3) 0.003(2)
C45 0.064(4) 0.036(3) 0.035(3) -0.013(3) 0.025(3) -0.004(3)
C46 0.055(4) 0.036(3) 0.030(3) -0.004(2) 0.022(3) -0.002(3)
C47 0.041(3) 0.029(3) 0.024(3) -0.004(2) 0.013(2) -0.004(2)
C48 0.042(4) 0.060(4) 0.046(4) -0.008(3) 0.017(3) 0.006(3)
Cl1 0.0361(9) 0.0912(15) 0.0786(14) 0.0121(12) 0.0173(9) -0.0045(10)
Cl2 0.0718(14) 0.0613(13) 0.135(2) -0.0022(13) 0.0481(14) 0.0156(11)
C49 0.110(2) 0.109(2) 0.110(2) -0.0001(10) 0.0393(11) 0.0005(10)
C50 0.172(3) 0.172(3) 0.171(3) -0.0002(10) 0.0622(12) 0.0001(10)
C51 0.153(2) 0.153(2) 0.153(3) -0.0001(10) 0.0552(12) -0.0001(10)
C52 0.169(2) 0.169(3) 0.169(3) -0.0002(10) 0.0609(12) 0.0001(10)
C53 0.267(3) 0.267(3) 0.266(3) -0.0003(10) 0.0962(12) 0.0000(10)
C54 0.176(3) 0.177(3) 0.177(3) -0.0002(10) 0.0636(12) 0.0000(10)
C55 0.067(2) 0.067(2) 0.067(2) 0.0004(10) 0.0242(11) 0.0002(10)
C56 0.20(2) 0.021(7) 0.059(10) 0.021(7) 0.027(12) 0.057(10)
C57 0.123(3) 0.123(3) 0.123(3) 0.0002(10) 0.0445(12) 0.0001(10)
C58 0.134(3) 0.134(3) 0.134(3) 0.0003(10) 0.0485(12) -0.0001(10)
C59 0.126(3) 0.126(3) 0.126(3) 0.0004(10) 0.0454(12) -0.0005(10)

loop_
_atom_type_symbol
_atom_type_description
_atom_type_scat_dispersion_real
_atom_type_scat_dispersion_imag
_atom_type_scat_source
C C 0.0033 0.0016 'International Tables Vol C Tables 4.2.6.8 and 6.1.1.4'
H H 0.0000 0.0000 'International Tables Vol C Tables 4.2.6.8 and 6.1.1.4'
N N 0.0061 0.0033 'International Tables Vol C Tables 4.2.6.8 and 6.1.1.4'
O O 0.0106 0.0060 'International Tables Vol C Tables 4.2.6.8 and 6.1.1.4'
P P 0.1023 0.0942 'International Tables Vol C Tables 4.2.6.8 and 6.1.1.4'
Cl Cl 0.1484 0.1585 'International Tables Vol C Tables 4.2.6.8 and 6.1.1.4'
Pd Pd -0.9988 1.0072 'International Tables Vol C Tables 4.2.6.8 and 6.1.1.4'

loop_
_geom_angle_atom_site_label_1
_geom_angle_atom_site_label_2
_geom_angle_atom_site_label_3
_geom_angle
O1 Pd1 O2 42.23(14)
O1 Pd1 C1 150.01(17)
O2 Pd1 C1 107.78(17)
O1 Pd1 P1 104.16(11)
O2 Pd1 P1 146.28(11)
C1 Pd1 P1 105.80(14)
O2 O1 Pd1 69.3(2)
O1 O2 Pd1 68.5(2)
N2 C1 N5 107.1(4)
N2 C1 Pd1 123.1(3)
N5 C1 Pd1 129.6(3)
C1 N2 C6 127.9(4)
C1 N2 C3 113.2(4)
C6 N2 C3 117.8(4)
N2 C3 C4 101.8(4)
N2 C3 H3A 111.4
C4 C3 H3A 111.4
N2 C3 H3B 111.4
C4 C3 H3B 111.4
H3A C3 H3B 109.3
N5 C4 C3 102.5(4)
N5 C4 H4A 111.3
C3 C4 H4A 111.3
N5 C4 H4B 111.3
C3 C4 H4B 111.3
H4A C4 H4B 109.2
C1 N5 C18 125.5(4)
C1 N5 C4 112.1(4)
C18 N5 C4 118.1(4)
C7 C6 C11 121.9(5)
C7 C6 N2 119.5(5)
C11 C6 N2 118.2(5)
C8 C7 C6 117.6(5)
C8 C7 C12 119.7(5)
C6 C7 C12 122.6(5)
C9 C8 C7 121.0(5)
C9 C8 H8A 119.5
C7 C8 H8A 119.5
C10 C9 C8 120.6(5)
C10 C9 H9A 119.7
C8 C9 H9A 119.7
C9 C10 C11 121.0(5)
C9 C10 H10A 119.5
C11 C10 H10A 119.5
C10 C11 C6 117.9(5)
C10 C11 C15 119.2(5)
C6 C11 C15 122.8(5)
C7 C12 C14 109.5(5)
C7 C12 C13 112.3(5)
C14 C12 C13 110.8(5)
C7 C12 H12A 108.0
C14 C12 H12A 108.0
C13 C12 H12A 108.0
C12 C13 H13A 109.5
C12 C13 H13B 109.5
H13A C13 H13B 109.5
C12 C13 H13C 109.5
H13A C13 H13C 109.5
H13B C13 H13C 109.5
C12 C14 H14A 109.5
C12 C14 H14B 109.5
H14A C14 H14B 109.5
C12 C14 H14C 109.5
H14A C14 H14C 109.5
H14B C14 H14C 109.5
C11 C15 C16 111.4(5)
C11 C15 C17 110.6(5)
C16 C15 C17 110.1(5)
C11 C15 H15A 108.2
C16 C15 H15A 108.2
C17 C15 H15A 108.2
C15 C16 H16A 109.5
C15 C16 H16B 109.5
H16A C16 H16B 109.5
C15 C16 H16C 109.5
H16A C16 H16C 109.5
H16B C16 H16C 109.5
C15 C17 H17A 109.5
C15 C17 H17B 109.5
H17A C17 H17B 109.5
C15 C17 H17C 109.5
H17A C17 H17C 109.5
H17B C17 H17C 109.5
C23 C18 C19 120.5(5)
C23 C18 N5 118.6(5)
C19 C18 N5 120.4(5)
C20 C19 C18 117.6(5)
C20 C19 C24 118.4(5)
C18 C19 C24 123.8(5)
C21 C20 C19 122.2(5)
C21 C20 H20A 118.9
C19 C20 H20A 118.9
C20 C21 C22 119.5(5)
C20 C21 H21A 120.3
C22 C21 H21A 120.3
C21 C22 C23 121.5(5)
C21 C22 H22A 119.3
C23 C22 H22A 119.3
C22 C23 C18 118.5(5)
C22 C23 C27 118.1(5)
C18 C23 C27 123.1(5)
C19 C24 C26 113.2(5)
C19 C24 C25 109.3(5)
C26 C24 C25 110.5(5)
C19 C24 H24A 107.9
C26 C24 H24A 107.9
C25 C24 H24A 107.9
C24 C25 H25A 109.5
C24 C25 H25B 109.5
H25A C25 H25B 109.5
C24 C25 H25C 109.5
H25A C25 H25C 109.5
H25B C25 H25C 109.5
C24 C26 H26A 109.5
C24 C26 H26B 109.5
H26A C26 H26B 109.5
C24 C26 H26C 109.5
H26A C26 H26C 109.5
H26B C26 H26C 109.5
C23 C27 C29 114.0(5)
C23 C27 C28 108.4(5)
C29 C27 C28 109.2(4)
C23 C27 H27A 108.4
C29 C27 H27A 108.4
C28 C27 H27A 108.4
C27 C28 H28A 109.5
C27 C28 H28B 109.5
H28A C28 H28B 109.5
C27 C28 H28C 109.5
H28A C28 H28C 109.5
H28B C28 H28C 109.5
C27 C29 H29A 109.5
C27 C29 H29B 109.5
H29A C29 H29B 109.5
C27 C29 H29C 109.5
H29A C29 H29C 109.5
H29B C29 H29C 109.5
C30 P1 C36 106.4(2)
C30 P1 C42 103.0(2)
C36 P1 C42 105.6(2)
C30 P1 Pd1 107.40(17)
C36 P1 Pd1 117.51(18)
C42 P1 Pd1 115.64(17)
C35 C30 C31 109.9(4)
C35 C30 P1 109.0(3)
C31 C30 P1 113.2(4)
C35 C30 H30A 108.2
C31 C30 H30A 108.2
P1 C30 H30A 108.2
C32 C31 C30 112.0(4)
C32 C31 H31A 109.2
C30 C31 H31A 109.2
C32 C31 H31B 109.2
C30 C31 H31B 109.2
H31A C31 H31B 107.9
C33 C32 C31 111.7(5)
C33 C32 H32A 109.3
C31 C32 H32A 109.3
C33 C32 H32B 109.3
C31 C32 H32B 109.3
H32A C32 H32B 107.9
C34 C33 C32 109.9(5)
C34 C33 H33A 109.7
C32 C33 H33A 109.7
C34 C33 H33B 109.7
C32 C33 H33B 109.7
H33A C33 H33B 108.2
C33 C34 C35 110.9(5)
C33 C34 H34A 109.5
C35 C34 H34A 109.5
C33 C34 H34B 109.5
C35 C34 H34B 109.5
H34A C34 H34B 108.0
C34 C35 C30 111.9(5)
C34 C35 H35A 109.2
C30 C35 H35A 109.2
C34 C35 H35B 109.2
C30 C35 H35B 109.2
H35A C35 H35B 107.9
C41 C36 C37 110.5(4)
C41 C36 P1 115.2(4)
C37 C36 P1 113.2(4)
C41 C36 H36A 105.7
C37 C36 H36A 105.7
P1 C36 H36A 105.7
C38 C37 C36 111.1(5)
C38 C37 H37A 109.4
C36 C37 H37A 109.4
C38 C37 H37B 109.4
C36 C37 H37B 109.4
H37A C37 H37B 108.0
C39 C38 C37 111.8(5)
C39 C38 H38A 109.2
C37 C38 H38A 109.2
C39 C38 H38B 109.2
C37 C38 H38B 109.2
H38A C38 H38B 107.9
C40 C39 C38 109.9(5)
C40 C39 H39A 109.7
C38 C39 H39A 109.7
C40 C39 H39B 109.7
C38 C39 H39B 109.7
H39A C39 H39B 108.2
C39 C40 C41 111.0(5)
C39 C40 H40A 109.4
C41 C40 H40A 109.4
C39 C40 H40B 109.4
C41 C40 H40B 109.4
H40A C40 H40B 108.0
C40 C41 C36 112.5(5)
C40 C41 H41A 109.1
C36 C41 H41A 109.1
C40 C41 H41B 109.1
C36 C41 H41B 109.1
H41A C41 H41B 107.8
C47 C42 C43 110.5(4)
C47 C42 P1 111.4(4)
C43 C42 P1 117.5(4)
C47 C42 H42A 105.5
C43 C42 H42A 105.5
P1 C42 H42A 105.5
C44 C43 C42 111.3(4)
C44 C43 H43A 109.4
C42 C43 H43A 109.4
C44 C43 H43B 109.4
C42 C43 H43B 109.4
H43A C43 H43B 108.0
C45 C44 C43 111.1(5)
C45 C44 H44A 109.4
C43 C44 H44A 109.4
C45 C44 H44B 109.4
C43 C44 H44B 109.4
H44A C44 H44B 108.0
C44 C45 C46 110.6(5)
C44 C45 H45A 109.5
C46 C45 H45A 109.5
C44 C45 H45B 109.5
C46 C45 H45B 109.5
H45A C45 H45B 108.1
C47 C46 C45 110.9(5)
C47 C46 H46A 109.5
C45 C46 H46A 109.5
C47 C46 H46B 109.5
C45 C46 H46B 109.5
H46A C46 H46B 108.1
C46 C47 C42 110.9(5)
C46 C47 H47A 109.5
C42 C47 H47A 109.5
C46 C47 H47B 109.5
C42 C47 H47B 109.5
H47A C47 H47B 108.0
Cl2 C48 Cl1 111.0(4)
Cl2 C48 H48A 109.4
Cl1 C48 H48A 109.4
Cl2 C48 H48B 109.4
Cl1 C48 H48B 109.4
H48A C48 H48B 108.0
C50 C49 C54 120.0
C50 C49 H49A 120.0
C54 C49 H49A 120.0
C49 C50 C51 120.0
C49 C50 H50A 120.0
C51 C50 H50A 120.0
C52 C51 C50 120.0
C52 C51 H51A 120.0
C50 C51 H51A 120.0
C51 C52 C53 120.0
C51 C52 H52A 120.0
C53 C52 H52A 120.0
C52 C53 C54 120.0
C52 C53 H53A 120.0
C54 C53 H53A 120.0
C53 C54 C49 120.0
C53 C54 H54A 120.0
C49 C54 H54A 120.0
C56 C55 H55A 109.5
C56 C55 H55B 109.5
H55A C55 H55B 109.5
C56 C55 H55C 109.5
H55A C55 H55C 109.5
H55B C55 H55C 109.5
C55 C56 C57 129.7(16)
C55 C56 H56A 104.9
C57 C56 H56A 104.9
C55 C56 H56B 104.9
C57 C56 H56B 104.9
H56A C56 H56B 105.8
C58 C57 C56 125.2(19)
C58 C57 H57A 106.0
C56 C57 H57A 106.0
C58 C57 H57B 106.0
C56 C57 H57B 106.0
H57A C57 H57B 106.3
C59 C58 C57 103.5(19)
C59 C58 H58A 111.1
C57 C58 H58A 111.1
C59 C58 H58B 111.1
C57 C58 H58B 111.1
H58A C58 H58B 109.0
C58 C59 H59A 109.5
C58 C59 H59B 109.5
H59A C59 H59B 109.5
C58 C59 H59C 109.5
H59A C59 H59C 109.5
H59B C59 H59C 109.5

loop_
_geom_bond_atom_site_label_1
_geom_bond_atom_site_label_2
_geom_bond_distance
Pd1 O1 2.004(4)
Pd1 O2 2.015(4)
Pd1 C1 2.024(5)
Pd1 P1 2.3121(16)
O1 O2 1.448(5)
C1 N2 1.353(6)
C1 N5 1.365(6)
N2 C6 1.450(6)
N2 C3 1.481(6)
C3 C4 1.518(7)
C3 H3A 0.9900
C3 H3B 0.9900
C4 N5 1.483(6)
C4 H4A 0.9900
C4 H4B 0.9900
N5 C18 1.438(6)
C6 C7 1.403(7)
C6 C11 1.406(7)
C7 C8 1.395(8)
C7 C12 1.514(8)
C8 C9 1.385(8)
C8 H8A 0.9500
C9 C10 1.369(9)
C9 H9A 0.9500
C10 C11 1.395(8)
C10 H10A 0.9500
C11 C15 1.515(8)
C12 C14 1.529(8)
C12 C13 1.529(8)
C12 H12A 1.0000
C13 H13A 0.9800
C13 H13B 0.9800
C13 H13C 0.9800
C14 H14A 0.9800
C14 H14B 0.9800
C14 H14C 0.9800
C15 C16 1.548(8)
C15 C17 1.551(8)
C15 H15A 1.0000
C16 H16A 0.9800
C16 H16B 0.9800
C16 H16C 0.9800
C17 H17A 0.9800
C17 H17B 0.9800
C17 H17C 0.9800
C18 C23 1.415(7)
C18 C19 1.425(7)
C19 C20 1.397(8)
C19 C24 1.508(8)
C20 C21 1.382(9)
C20 H20A 0.9500
C21 C22 1.382(8)
C21 H21A 0.9500
C22 C23 1.398(8)
C22 H22A 0.9500
C23 C27 1.521(7)
C24 C26 1.528(8)
C24 C25 1.546(8)
C24 H24A 1.0000
C25 H25A 0.9800
C25 H25B 0.9800
C25 H25C 0.9800
C26 H26A 0.9800
C26 H26B 0.9800
C26 H26C 0.9800
C27 C29 1.534(8)
C27 C28 1.546(8)
C27 H27A 1.0000
C28 H28A 0.9800
C28 H28B 0.9800
C28 H28C 0.9800
C29 H29A 0.9800
C29 H29B 0.9800
C29 H29C 0.9800
P1 C30 1.859(5)
P1 C36 1.859(5)
P1 C42 1.882(5)
C30 C35 1.542(7)
C30 C31 1.544(7)
C30 H30A 1.0000
C31 C32 1.532(7)
C31 H31A 0.9900
C31 H31B 0.9900
C32 C33 1.529(9)
C32 H32A 0.9900
C32 H32B 0.9900
C33 C34 1.518(9)
C33 H33A 0.9900
C33 H33B 0.9900
C34 C35 1.529(8)
C34 H34A 0.9900
C34 H34B 0.9900
C35 H35A 0.9900
C35 H35B 0.9900
C36 C41 1.530(7)
C36 C37 1.538(7)
C36 H36A 1.0000
C37 C38 1.528(8)
C37 H37A 0.9900
C37 H37B 0.9900
C38 C39 1.517(9)
C38 H38A 0.9900
C38 H38B 0.9900
C39 C40 1.517(9)
C39 H39A 0.9900
C39 H39B 0.9900
C40 C41 1.522(8)
C40 H40A 0.9900
C40 H40B 0.9900
C41 H41A 0.9900
C41 H41B 0.9900
C42 C47 1.544(7)
C42 C43 1.546(7)
C42 H42A 1.0000
C43 C44 1.528(7)
C43 H43A 0.9900
C43 H43B 0.9900
C44 C45 1.520(8)
C44 H44A 0.9900
C44 H44B 0.9900
C45 C46 1.548(8)
C45 H45A 0.9900
C45 H45B 0.9900
C46 C47 1.538(7)
C46 H46A 0.9900
C46 H46B 0.9900
C47 H47A 0.9900
C47 H47B 0.9900
C48 Cl2 1.747(7)
C48 Cl1 1.782(7)
C48 H48A 0.9900
C48 H48B 0.9900
C49 C50 1.3900
C49 C54 1.3900
C49 H49A 0.9500
C50 C51 1.3900
C50 H50A 0.9500
C51 C52 1.3900
C51 H51A 0.9500
C52 C53 1.3900
C52 H52A 0.9500
C53 C54 1.3900
C53 H53A 0.9500
C54 H54A 0.9500
C55 C56 1.539(16)
C55 H55A 0.9800
C55 H55B 0.9800
C55 H55C 0.9800
C56 C57 1.602(17)
C56 H56A 0.9900
C56 H56B 0.9900
C57 C58 1.567(17)
C57 H57A 0.9900
C57 H57B 0.9900
C58 C59 1.473(17)
C58 H58A 0.9900
C58 H58B 0.9900
C59 H59A 0.9800
C59 H59B 0.9800
C59 H59C 0.9800

loop_
_geom_torsion_atom_site_label_1
_geom_torsion_atom_site_label_2
_geom_torsion_atom_site_label_3
_geom_torsion_atom_site_label_4
_geom_torsion
C1 Pd1 O1 O2 0.5(4)
P1 Pd1 O1 O2 -176.69(19)
C1 Pd1 O2 O1 -179.7(2)
P1 Pd1 O2 O1 5.8(3)
O1 Pd1 C1 N2 -63.2(6)
O2 Pd1 C1 N2 -62.8(4)
P1 Pd1 C1 N2 114.0(4)
O1 Pd1 C1 N5 110.9(5)
O2 Pd1 C1 N5 111.3(4)
P1 Pd1 C1 N5 -71.9(4)
N5 C1 N2 C6 -162.3(5)
Pd1 C1 N2 C6 13.0(7)
N5 C1 N2 C3 5.4(6)
Pd1 C1 N2 C3 -179.4(4)
C1 N2 C3 C4 -14.9(6)
C6 N2 C3 C4 154.1(4)
N2 C3 C4 N5 17.2(5)
N2 C1 N5 C18 163.4(5)
Pd1 C1 N5 C18 -11.4(7)
N2 C1 N5 C4 7.3(6)
Pd1 C1 N5 C4 -167.6(4)
C3 C4 N5 C1 -16.1(6)
C3 C4 N5 C18 -174.2(4)
C1 N2 C6 C7 -97.9(6)
C3 N2 C6 C7 95.0(6)
C1 N2 C6 C11 88.9(6)
C3 N2 C6 C11 -78.3(6)
C11 C6 C7 C8 -1.2(8)
N2 C6 C7 C8 -174.2(5)
C11 C6 C7 C12 174.9(5)
N2 C6 C7 C12 1.8(7)
C6 C7 C8 C9 0.9(8)
C12 C7 C8 C9 -175.3(5)
C7 C8 C9 C10 -0.4(9)
C8 C9 C10 C11 0.0(9)
C9 C10 C11 C6 -0.3(8)
C9 C10 C11 C15 176.9(5)
C7 C6 C11 C10 0.9(8)
N2 C6 C11 C10 174.0(5)
C7 C6 C11 C15 -176.2(5)
N2 C6 C11 C15 -3.1(7)
C8 C7 C12 C14 78.1(6)
C6 C7 C12 C14 -97.9(6)
C8 C7 C12 C13 -45.5(7)
C6 C7 C12 C13 138.5(5)
C10 C11 C15 C16 -61.8(7)
C6 C11 C15 C16 115.3(6)
C10 C11 C15 C17 60.9(6)
C6 C11 C15 C17 -122.0(6)
C1 N5 C18 C23 129.2(5)
C4 N5 C18 C23 -76.0(6)
C1 N5 C18 C19 -58.5(7)
C4 N5 C18 C19 96.3(6)
C23 C18 C19 C20 -4.1(7)
N5 C18 C19 C20 -176.3(5)
C23 C18 C19 C24 170.8(5)
N5 C18 C19 C24 -1.4(8)
C18 C19 C20 C21 1.8(8)
C24 C19 C20 C21 -173.4(5)
C19 C20 C21 C22 1.7(9)
C20 C21 C22 C23 -2.9(9)
C21 C22 C23 C18 0.5(8)
C21 C22 C23 C27 175.7(5)
C19 C18 C23 C22 3.0(8)
N5 C18 C23 C22 175.4(5)
C19 C18 C23 C27 -171.9(5)
N5 C18 C23 C27 0.5(8)
C20 C19 C24 C26 -50.6(7)
C18 C19 C24 C26 134.6(5)
C20 C19 C24 C25 73.0(6)
C18 C19 C24 C25 -101.8(6)
C22 C23 C27 C29 52.0(7)
C18 C23 C27 C29 -133.1(5)
C22 C23 C27 C28 -69.8(6)
C18 C23 C27 C28 105.1(6)
O1 Pd1 P1 C30 13.5(2)
O2 Pd1 P1 C30 9.5(3)
C1 Pd1 P1 C30 -165.0(2)
O1 Pd1 P1 C36 -106.3(2)
O2 Pd1 P1 C36 -110.3(3)
C1 Pd1 P1 C36 75.2(2)
O1 Pd1 P1 C42 127.9(2)
O2 Pd1 P1 C42 123.9(3)
C1 Pd1 P1 C42 -50.7(2)
C36 P1 C30 C35 -176.7(4)
C42 P1 C30 C35 -65.9(4)
Pd1 P1 C30 C35 56.6(4)
C36 P1 C30 C31 60.6(4)
C42 P1 C30 C31 171.4(4)
Pd1 P1 C30 C31 -66.0(4)
C35 C30 C31 C32 52.9(6)
P1 C30 C31 C32 175.1(4)
C30 C31 C32 C33 -55.1(7)
C31 C32 C33 C34 56.9(7)
C32 C33 C34 C35 -58.0(7)
C33 C34 C35 C30 57.9(7)
C31 C30 C35 C34 -54.4(6)
P1 C30 C35 C34 -179.0(4)
C30 P1 C36 C41 43.4(5)
C42 P1 C36 C41 -65.6(5)
Pd1 P1 C36 C41 163.8(3)
C30 P1 C36 C37 -85.0(4)
C42 P1 C36 C37 165.9(4)
Pd1 P1 C36 C37 35.3(4)
C41 C36 C37 C38 53.0(6)
P1 C36 C37 C38 -176.1(4)
C36 C37 C38 C39 -56.3(7)
C37 C38 C39 C40 57.9(7)
C38 C39 C40 C41 -57.1(7)
C39 C40 C41 C36 56.1(7)
C37 C36 C41 C40 -53.5(7)
P1 C36 C41 C40 176.7(4)
C30 P1 C42 C47 -161.5(4)
C36 P1 C42 C47 -50.1(4)
Pd1 P1 C42 C47 81.6(4)
C30 P1 C42 C43 -32.7(5)
C36 P1 C42 C43 78.8(4)
Pd1 P1 C42 C43 -149.5(3)
C47 C42 C43 C44 -55.6(6)
P1 C42 C43 C44 175.1(4)
C42 C43 C44 C45 57.0(6)
C43 C44 C45 C46 -57.2(7)
C44 C45 C46 C47 56.9(7)
C45 C46 C47 C42 -56.1(7)
C43 C42 C47 C46 55.3(6)
P1 C42 C47 C46 -172.2(4)
C54 C49 C50 C51 0.0
C49 C50 C51 C52 0.0
C50 C51 C52 C53 0.0
C51 C52 C53 C54 0.0
C52 C53 C54 C49 0.0
C50 C49 C54 C53 0.0
C55 C56 C57 C58 177(2)
C56 C57 C58 C59 -172(2)
